data_4064679
loop_
_publ_author_name
'Bandrowsky, Teresa L.'
'Carroll, James B.'
'Braddock-Wilking, Janet'

_publ_section_title
;
 Synthesis, Characterization, and Crystal Structures of
 1,1-Disubstituted-2,3,4,5-tetraphenylgermoles That Exhibit
 Aggregation-Induced Emission
;
_journal_issue 13
_journal_name_full Organometallics
_journal_page_first 3559
_journal_paper_doi 10.1021/om200259n
_journal_volume 30
_journal_year 2011
_chemical_formula_sum 'C56 H40 Ge P2'
_chemical_formula_weight 847.41
_chemical_melting_point 418
_space_group_IT_number 2
_symmetry_cell_setting triclinic
_symmetry_space_group_name_Hall '-P 1'
_symmetry_space_group_name_H-M 'P -1'
_atom_sites_solution_hydrogens geom
_atom_sites_solution_primary direct
_atom_sites_solution_secondary difmap
_audit_creation_method SHELXL-97
_audit_update_record
;
2011-01-04 # Formatted by publCIF
;
_cell_angle_alpha 71.258(3)
_cell_angle_beta 77.857(4)
_cell_angle_gamma 64.911(4)
_cell_formula_units_Z 2
_cell_length_a 11.4828(14)
_cell_length_b 12.9012(13)
_cell_length_c 18.022(2)
_cell_measurement_temperature 300(2)
_cell_volume 2281.1(4)
_computing_structure_refinement 'SHELXL-97 (Sheldrick, 1997)'
_computing_structure_solution 'SHELXS-97 (Sheldrick, 1990)'
_diffrn_ambient_temperature 300(2)
_diffrn_measured_fraction_theta_full 0.989
_diffrn_measured_fraction_theta_max 0.989
_diffrn_measurement_device_type area
_diffrn_radiation_monochromator graphite
_diffrn_radiation_source 'fine-focus sealed tube'
_diffrn_radiation_type MoK\a
_diffrn_radiation_wavelength 0.71073
_diffrn_reflns_av_R_equivalents 0.0410
_diffrn_reflns_av_sigmaI/netI 0.0461
_diffrn_reflns_limit_h_max 13
_diffrn_reflns_limit_h_min -13
_diffrn_reflns_limit_k_max 14
_diffrn_reflns_limit_k_min -15
_diffrn_reflns_limit_l_max 21
_diffrn_reflns_limit_l_min -21
_diffrn_reflns_number 22480
_diffrn_reflns_theta_full 24.99
_diffrn_reflns_theta_max 24.99
_diffrn_reflns_theta_min 1.20
_exptl_absorpt_coefficient_mu 0.778
_exptl_absorpt_correction_T_max 1.0000
_exptl_absorpt_correction_T_min 0.8625
_exptl_absorpt_correction_type numerical
_exptl_crystal_colour yellow
_exptl_crystal_density_diffrn 1.234
_exptl_crystal_density_method 'not measured'
_exptl_crystal_description rhombahedral
_exptl_crystal_F_000 876
_exptl_crystal_size_max 0.8
_exptl_crystal_size_mid 0.6
_exptl_crystal_size_min 0.4
_refine_diff_density_max 0.681
_refine_diff_density_min -0.306
_refine_diff_density_rms 0.087
_refine_ls_extinction_method none
_refine_ls_goodness_of_fit_ref 1.115
_refine_ls_hydrogen_treatment constr
_refine_ls_matrix_type full
_refine_ls_number_parameters 595
_refine_ls_number_reflns 7943
_refine_ls_number_restraints 0
_refine_ls_restrained_S_all 1.115
_refine_ls_R_factor_all 0.0590
_refine_ls_R_factor_gt 0.0390
_refine_ls_shift/su_max 0.001
_refine_ls_shift/su_mean 0.000
_refine_ls_structure_factor_coef Fsqd
_refine_ls_weighting_details 'calc w=1/[\s^2^(Fo^2^)+(0.0751P)^2^+0.0000P] where P=(Fo^2^+2Fc^2^)/3'
_refine_ls_weighting_scheme calc
_refine_ls_wR_factor_gt 0.1056
_refine_ls_wR_factor_ref 0.1310
_reflns_number_gt 6152
_reflns_number_total 7943
_reflns_threshold_expression >2sigma(I)
_cod_data_source_file om200259n_si_015.cif
_cod_data_source_block 6
_cod_original_cell_volume 2281.2(4)
_cod_original_sg_symbol_H-M P-1
_cod_database_code 4064679

loop_
_symmetry_equiv_pos_as_xyz
'x, y, z'
'-x, -y, -z'

loop_
_atom_site_label
_atom_site_type_symbol
_atom_site_fract_x
_atom_site_fract_y
_atom_site_fract_z
_atom_site_U_iso_or_equiv
_atom_site_adp_type
_atom_site_occupancy
_atom_site_symmetry_multiplicity
_atom_site_calc_flag
_atom_site_refinement_flags
_atom_site_disorder_assembly
_atom_site_disorder_group
Ge1 Ge 0.71428(3) 0.91426(2) 0.204934(16) 0.03998(12) Uani 1 1 d . . .
C1 C 0.9200(16) 0.6274(19) 0.5407(11) 0.074(4) Uani 0.50 1 d P A 1
H1A H 0.9006 0.5658 0.5379 0.089 Uiso 0.50 1 calc PR A 1
C1A C 0.874(2) 0.620(2) 0.5234(13) 0.100(5) Uani 0.50 1 d P B 2
H1AA H 0.8305 0.5753 0.5192 0.120 Uiso 0.50 1 calc PR B 2
P2 P 0.62100(9) 0.56502(7) 0.34791(5) 0.0501(2) Uani 1 1 d . . .
C2 C 0.986(3) 0.615(3) 0.5998(15) 0.087(9) Uani 0.50 1 d P A 1
H2A H 1.0024 0.5470 0.6415 0.105 Uiso 0.50 1 calc PR A 1
C2A C 0.956(2) 0.581(2) 0.5819(13) 0.110(8) Uani 0.50 1 d P B 2
H2AA H 0.9739 0.5048 0.6144 0.132 Uiso 0.50 1 calc PR B 2
P3 P 0.8784(11) 0.9651(8) 0.4104(5) 0.0457(11) Uani 0.50 1 d P A 1
C3 C 1.0284(17) 0.6986(17) 0.5997(14) 0.089(5) Uani 0.50 1 d P A 1
H3A H 1.0807 0.6837 0.6379 0.106 Uiso 0.50 1 calc PR A 1
P3A P 0.8968(12) 0.9510(9) 0.4140(6) 0.073(3) Uani 0.50 1 d P B 2
C3A C 1.007(3) 0.644(4) 0.594(2) 0.14(2) Uani 0.50 1 d P B 2
H3AA H 1.0572 0.6153 0.6362 0.168 Uiso 0.50 1 calc PR B 2
C4 C 0.996(2) 0.800(2) 0.5462(15) 0.078(4) Uani 0.50 1 d P A 1
H4A H 1.0239 0.8569 0.5479 0.094 Uiso 0.50 1 calc PR A 1
C4A C 0.986(2) 0.765(3) 0.5382(15) 0.104(9) Uani 0.50 1 d P B 2
H4AA H 1.0217 0.8132 0.5456 0.125 Uiso 0.50 1 calc PR B 2
C5 C 0.919(7) 0.824(6) 0.485(4) 0.052(7) Uani 0.50 1 d P A 1
C5A C 0.915(7) 0.802(5) 0.479(4) 0.058(10) Uani 0.50 1 d P B 2
C6 C 0.884(3) 0.732(3) 0.4868(17) 0.069(6) Uani 0.50 1 d P A 1
H6A H 0.8335 0.7444 0.4485 0.082 Uiso 0.50 1 calc PR A 1
C6A C 0.860(3) 0.735(3) 0.4694(16) 0.061(5) Uani 0.50 1 d P B 2
H6AA H 0.8104 0.7625 0.4270 0.073 Uiso 0.50 1 calc PR B 2
C7 C 0.2412(5) 0.6158(5) 0.3996(3) 0.1115(17) Uani 1 1 d . . .
H7A H 0.1873 0.6051 0.4453 0.134 Uiso 1 1 calc R . .
C8 C 0.1922(5) 0.6633(5) 0.3282(4) 0.1034(16) Uani 1 1 d . . .
H8A H 0.1050 0.6840 0.3250 0.124 Uiso 1 1 calc R . .
C9 C 0.2708(4) 0.6803(4) 0.2616(3) 0.0826(12) Uani 1 1 d . . .
H9A H 0.2372 0.7117 0.2129 0.099 Uiso 1 1 calc R . .
C10 C 0.3997(4) 0.6516(3) 0.2656(2) 0.0632(9) Uani 1 1 d . . .
H10A H 0.4519 0.6658 0.2197 0.076 Uiso 1 1 calc R . .
C11 C 0.4521(3) 0.6019(3) 0.33711(18) 0.0498(7) Uani 1 1 d . . .
C12 C 0.3709(4) 0.5837(4) 0.4039(2) 0.0843(12) Uani 1 1 d . . .
H12A H 0.4044 0.5491 0.4527 0.101 Uiso 1 1 calc R . .
C13 C 0.7629(5) 0.2801(3) 0.2560(3) 0.0939(14) Uani 1 1 d . . .
H13A H 0.7476 0.2115 0.2656 0.113 Uiso 1 1 calc R . .
C14 C 0.8589(5) 0.2979(4) 0.2013(3) 0.0925(14) Uani 1 1 d . . .
H14A H 0.9092 0.2415 0.1738 0.111 Uiso 1 1 calc R . .
C15 C 0.8815(4) 0.3988(4) 0.1869(2) 0.0853(12) Uani 1 1 d . . .
H15A H 0.9473 0.4107 0.1496 0.102 Uiso 1 1 calc R . .
C16 C 0.8073(4) 0.4829(3) 0.22725(19) 0.0630(9) Uani 1 1 d . . .
H16A H 0.8231 0.5515 0.2166 0.076 Uiso 1 1 calc R . .
C17 C 0.7098(3) 0.4666(3) 0.28338(17) 0.0491(7) Uani 1 1 d . . .
C18 C 0.6876(4) 0.3638(3) 0.2975(2) 0.0789(11) Uani 1 1 d . . .
H18A H 0.6222 0.3511 0.3348 0.095 Uiso 1 1 calc R . .
C19 C 0.6351(7) 1.1470(5) 0.5624(3) 0.1128(19) Uani 1 1 d . . .
H19A H 0.6416 1.1640 0.6075 0.135 Uiso 1 1 calc R . .
C20 C 0.5175(6) 1.1884(5) 0.5351(3) 0.1134(18) Uani 1 1 d . . .
H20A H 0.4443 1.2369 0.5595 0.136 Uiso 1 1 calc R . .
C21 C 0.5088(5) 1.1580(5) 0.4721(3) 0.1142(18) Uani 1 1 d . . .
H21A H 0.4283 1.1845 0.4540 0.137 Uiso 1 1 calc R . .
C22 C 0.6167(4) 1.0883(4) 0.4339(2) 0.0848(12) Uani 1 1 d . A .
H22A H 0.6076 1.0684 0.3909 0.102 Uiso 1 1 calc R . .
C23 C 0.7362(4) 1.0485(3) 0.45861(18) 0.0577(8) Uani 1 1 d . . .
C24 C 0.7466(5) 1.0792(4) 0.5237(2) 0.0941(14) Uani 1 1 d . A .
H24A H 0.8270 1.0547 0.5413 0.113 Uiso 1 1 calc R . .
C25 C 1.0888(4) 0.6058(4) 0.1522(3) 0.0793(12) Uani 1 1 d . . .
H25A H 1.1410 0.5629 0.1936 0.095 Uiso 1 1 calc R . .
C26 C 1.1081(4) 0.5609(4) 0.0897(3) 0.0817(12) Uani 1 1 d . . .
H26A H 1.1748 0.4884 0.0876 0.098 Uiso 1 1 calc R . .
C27 C 1.0279(5) 0.6240(4) 0.0301(3) 0.0886(13) Uani 1 1 d . . .
H27A H 1.0400 0.5936 -0.0125 0.106 Uiso 1 1 calc R . .
C28 C 0.9286(4) 0.7331(3) 0.0326(2) 0.0685(10) Uani 1 1 d . . .
H28A H 0.8739 0.7739 -0.0076 0.082 Uiso 1 1 calc R . .
C29 C 0.9107(3) 0.7815(3) 0.09491(16) 0.0453(7) Uani 1 1 d . . .
C30 C 0.9922(3) 0.7146(3) 0.1541(2) 0.0632(9) Uani 1 1 d . . .
H30A H 0.9815 0.7440 0.1969 0.076 Uiso 1 1 calc R . .
C31 C 0.8271(6) 1.0177(4) -0.1975(2) 0.0937(15) Uani 1 1 d . . .
H31A H 0.8468 1.0191 -0.2505 0.112 Uiso 1 1 calc R . .
C32 C 0.7067(5) 1.0291(4) -0.1628(2) 0.0891(14) Uani 1 1 d . . .
H32A H 0.6435 1.0408 -0.1929 0.107 Uiso 1 1 calc R . .
C33 C 0.6765(4) 1.0238(3) -0.08380(19) 0.0616(9) Uani 1 1 d . . .
H33A H 0.5936 1.0314 -0.0612 0.074 Uiso 1 1 calc R . .
C34 C 0.7694(3) 1.0070(3) -0.03797(16) 0.0451(7) Uani 1 1 d . . .
C35 C 0.8907(4) 0.9988(3) -0.07453(19) 0.0608(9) Uani 1 1 d . . .
H35A H 0.9542 0.9896 -0.0456 0.073 Uiso 1 1 calc R . .
C36 C 0.9180(5) 1.0044(3) -0.1542(2) 0.0792(12) Uani 1 1 d . . .
H36A H 0.9998 0.9988 -0.1781 0.095 Uiso 1 1 calc R . .
C37 C 0.4377(4) 1.4288(3) -0.0758(2) 0.0747(11) Uani 1 1 d . . .
H37A H 0.3958 1.5033 -0.1083 0.090 Uiso 1 1 calc R . .
C38 C 0.5656(4) 1.3910(3) -0.0649(2) 0.0728(11) Uani 1 1 d . . .
H38A H 0.6098 1.4408 -0.0896 0.087 Uiso 1 1 calc R . .
C39 C 0.6293(3) 1.2796(3) -0.01755(18) 0.0583(8) Uani 1 1 d . . .
H39A H 0.7167 1.2538 -0.0121 0.070 Uiso 1 1 calc R . .
C40 C 0.5636(3) 1.2065(3) 0.02161(15) 0.0455(7) Uani 1 1 d . . .
C41 C 0.4338(3) 1.2464(3) 0.01089(19) 0.0598(9) Uani 1 1 d . . .
H41A H 0.3879 1.1987 0.0372 0.072 Uiso 1 1 calc R . .
C42 C 0.3724(4) 1.3561(3) -0.0384(2) 0.0709(10) Uani 1 1 d . . .
H42A H 0.2862 1.3809 -0.0464 0.085 Uiso 1 1 calc R . .
C43 C 0.4061(4) 1.3418(3) 0.2320(2) 0.0804(12) Uani 1 1 d . . .
H43A H 0.4038 1.4181 0.2214 0.096 Uiso 1 1 calc R . .
C44 C 0.3283(4) 1.3042(4) 0.2920(2) 0.0867(13) Uani 1 1 d . . .
H44A H 0.2699 1.3555 0.3212 0.104 Uiso 1 1 calc R . .
C45 C 0.3360(4) 1.1906(4) 0.3095(2) 0.0912(14) Uani 1 1 d . . .
H45A H 0.2829 1.1645 0.3511 0.109 Uiso 1 1 calc R . .
C46 C 0.4225(4) 1.1134(3) 0.2658(2) 0.0676(10) Uani 1 1 d . . .
H46A H 0.4298 1.0351 0.2800 0.081 Uiso 1 1 calc R . .
C47 C 0.4977(3) 1.1518(3) 0.20148(16) 0.0454(7) Uani 1 1 d . . .
C48 C 0.4893(4) 1.2673(3) 0.1860(2) 0.0661(10) Uani 1 1 d . . .
H48A H 0.5405 1.2952 0.1441 0.079 Uiso 1 1 calc R . .
C49 C 0.7402(3) 0.9918(3) 0.04906(16) 0.0421(7) Uani 1 1 d . . .
C50 C 0.5920(3) 1.0684(2) 0.15643(16) 0.0425(7) Uani 1 1 d . . .
C51 C 0.6278(3) 1.0895(2) 0.07853(16) 0.0424(7) Uani 1 1 d . . .
C52 C 0.8058(3) 0.8946(3) 0.10365(15) 0.0432(7) Uani 1 1 d . . .
C53 C 0.6408(3) 0.6975(3) 0.28991(17) 0.0476(7) Uani 1 1 d . . .
C54 C 0.6618(3) 0.7859(3) 0.25719(17) 0.0467(7) Uani 1 1 d . . .
C55 C 0.8300(3) 0.9402(3) 0.33478(17) 0.0489(7) Uani 1 1 d . . .
C56 C 0.7953(3) 0.9297(3) 0.28050(16) 0.0458(7) Uani 1 1 d . A .

loop_
_atom_site_aniso_label
_atom_site_aniso_U_11
_atom_site_aniso_U_22
_atom_site_aniso_U_33
_atom_site_aniso_U_23
_atom_site_aniso_U_13
_atom_site_aniso_U_12
Ge1 0.0461(2) 0.03998(19) 0.03302(17) -0.01331(12) 0.00093(12) -0.01508(14)
C1 0.074(11) 0.070(8) 0.065(10) -0.012(8) 0.011(8) -0.027(9)
C1A 0.098(15) 0.078(10) 0.091(11) -0.018(7) 0.005(9) -0.013(9)
P2 0.0582(5) 0.0454(5) 0.0429(4) -0.0063(3) -0.0041(4) -0.0203(4)
C2 0.076(17) 0.097(15) 0.054(10) -0.018(8) 0.006(9) -0.007(12)
C2A 0.102(16) 0.094(14) 0.058(11) -0.008(8) -0.002(9) 0.023(11)
P3 0.048(2) 0.0629(19) 0.045(2) -0.0212(14) 0.0006(15) -0.0357(18)
C3 0.059(9) 0.113(11) 0.075(7) 0.001(8) -0.031(6) -0.023(7)
P3A 0.057(4) 0.127(6) 0.049(3) -0.037(3) 0.002(2) -0.042(3)
C3A 0.062(11) 0.22(5) 0.088(18) 0.02(2) -0.024(10) -0.043(18)
C4 0.073(8) 0.105(9) 0.071(9) -0.024(7) -0.035(6) -0.034(6)
C4A 0.057(7) 0.20(3) 0.061(8) -0.041(14) -0.012(6) -0.046(12)
C5 0.044(7) 0.066(11) 0.055(17) -0.030(8) 0.003(9) -0.022(7)
C5A 0.042(11) 0.09(3) 0.040(7) -0.023(18) 0.002(6) -0.015(18)
C6 0.062(12) 0.095(16) 0.045(13) -0.021(12) -0.002(7) -0.026(10)
C6A 0.067(11) 0.050(7) 0.039(9) -0.005(5) -0.006(5) -0.001(6)
C7 0.084(4) 0.164(5) 0.100(4) -0.050(4) 0.036(3) -0.070(4)
C8 0.059(3) 0.125(4) 0.142(5) -0.068(4) 0.010(3) -0.034(3)
C9 0.065(3) 0.081(3) 0.103(3) -0.028(2) -0.019(2) -0.020(2)
C10 0.060(2) 0.064(2) 0.063(2) -0.0138(17) -0.0038(17) -0.0238(18)
C11 0.0553(19) 0.0433(17) 0.0488(17) -0.0121(13) 0.0029(14) -0.0205(15)
C12 0.079(3) 0.118(3) 0.059(2) -0.019(2) 0.015(2) -0.051(3)
C13 0.112(4) 0.048(2) 0.118(4) -0.027(2) -0.009(3) -0.023(2)
C14 0.105(4) 0.063(3) 0.099(3) -0.039(2) 0.000(3) -0.014(3)
C15 0.094(3) 0.079(3) 0.073(3) -0.031(2) 0.016(2) -0.027(2)
C16 0.080(3) 0.056(2) 0.0504(18) -0.0152(15) 0.0018(17) -0.0254(19)
C17 0.0530(19) 0.0374(16) 0.0490(17) -0.0068(13) -0.0118(14) -0.0102(14)
C18 0.084(3) 0.047(2) 0.095(3) -0.0143(19) 0.002(2) -0.023(2)
C19 0.167(6) 0.108(4) 0.079(3) -0.063(3) 0.012(4) -0.050(4)
C20 0.127(5) 0.105(4) 0.091(4) -0.058(3) 0.007(3) -0.013(3)
C21 0.090(4) 0.145(5) 0.095(3) -0.074(3) 0.007(3) -0.010(3)
C22 0.082(3) 0.111(3) 0.071(2) -0.055(2) 0.005(2) -0.029(3)
C23 0.078(2) 0.064(2) 0.0468(17) -0.0233(15) 0.0048(16) -0.0400(19)
C24 0.123(4) 0.112(4) 0.074(3) -0.049(3) -0.001(3) -0.056(3)
C25 0.056(2) 0.072(3) 0.100(3) -0.039(2) -0.019(2) 0.002(2)
C26 0.068(3) 0.064(2) 0.100(3) -0.041(2) 0.010(2) -0.007(2)
C27 0.115(4) 0.073(3) 0.076(3) -0.048(2) 0.018(3) -0.027(3)
C28 0.093(3) 0.057(2) 0.054(2) -0.0252(16) -0.0037(18) -0.020(2)
C29 0.0473(18) 0.0487(17) 0.0421(15) -0.0199(13) 0.0069(13) -0.0196(15)
C30 0.053(2) 0.064(2) 0.071(2) -0.0355(18) -0.0102(17) -0.0058(17)
C31 0.145(5) 0.095(3) 0.042(2) -0.026(2) 0.005(3) -0.047(3)
C32 0.123(4) 0.102(3) 0.053(2) -0.028(2) -0.020(2) -0.042(3)
C33 0.072(2) 0.073(2) 0.0488(18) -0.0195(16) -0.0089(16) -0.033(2)
C34 0.0579(19) 0.0444(16) 0.0377(15) -0.0142(12) 0.0013(13) -0.0239(15)
C35 0.063(2) 0.076(2) 0.0493(18) -0.0215(17) 0.0073(16) -0.0338(19)
C36 0.094(3) 0.082(3) 0.058(2) -0.024(2) 0.031(2) -0.043(2)
C37 0.090(3) 0.055(2) 0.058(2) 0.0014(17) -0.014(2) -0.017(2)
C38 0.095(3) 0.060(2) 0.058(2) 0.0024(17) -0.001(2) -0.040(2)
C39 0.061(2) 0.057(2) 0.0533(19) -0.0068(15) -0.0023(16) -0.0268(18)
C40 0.0554(19) 0.0454(17) 0.0335(14) -0.0110(12) -0.0010(13) -0.0180(15)
C41 0.060(2) 0.056(2) 0.059(2) -0.0070(16) -0.0082(16) -0.0234(18)
C42 0.061(2) 0.066(2) 0.071(2) -0.0085(19) -0.0164(19) -0.011(2)
C43 0.104(3) 0.046(2) 0.064(2) -0.0186(17) 0.008(2) -0.007(2)
C44 0.082(3) 0.072(3) 0.073(3) -0.034(2) 0.012(2) 0.004(2)
C45 0.082(3) 0.113(4) 0.075(3) -0.044(3) 0.041(2) -0.043(3)
C46 0.073(2) 0.070(2) 0.062(2) -0.0260(18) 0.0179(18) -0.035(2)
C47 0.0447(17) 0.0472(17) 0.0368(15) -0.0120(12) 0.0003(12) -0.0118(14)
C48 0.085(3) 0.0475(19) 0.0545(19) -0.0190(15) 0.0143(18) -0.0202(18)
C49 0.0436(17) 0.0500(17) 0.0379(14) -0.0166(13) 0.0018(12) -0.0215(14)
C50 0.0449(17) 0.0410(16) 0.0402(15) -0.0114(12) 0.0011(12) -0.0170(14)
C51 0.0477(17) 0.0433(16) 0.0381(14) -0.0119(12) -0.0005(12) -0.0199(14)
C52 0.0465(17) 0.0509(17) 0.0366(14) -0.0191(13) 0.0023(12) -0.0201(14)
C53 0.0526(19) 0.0466(18) 0.0437(16) -0.0157(14) -0.0013(13) -0.0179(15)
C54 0.0499(18) 0.0445(17) 0.0449(16) -0.0175(13) 0.0002(13) -0.0153(15)
C55 0.0485(18) 0.0595(19) 0.0441(16) -0.0199(14) 0.0059(13) -0.0256(16)
C56 0.0519(18) 0.0453(17) 0.0407(16) -0.0168(13) 0.0026(13) -0.0183(15)

loop_
_atom_type_symbol
_atom_type_description
_atom_type_scat_dispersion_real
_atom_type_scat_dispersion_imag
_atom_type_scat_source
C C 0.0033 0.0016 'International Tables Vol C Tables 4.2.6.8 and 6.1.1.4'
H H 0.0000 0.0000 'International Tables Vol C Tables 4.2.6.8 and 6.1.1.4'
P P 0.1023 0.0942 'International Tables Vol C Tables 4.2.6.8 and 6.1.1.4'
Ge Ge 0.1547 1.8001 'International Tables Vol C Tables 4.2.6.8 and 6.1.1.4'

loop_
_geom_angle_atom_site_label_1
_geom_angle_atom_site_label_2
_geom_angle_atom_site_label_3
_geom_angle
C54 Ge1 C56 105.52(12)
C54 Ge1 C50 121.16(13)
C56 Ge1 C50 108.96(12)
C54 Ge1 C52 110.21(12)
C56 Ge1 C52 120.11(12)
C50 Ge1 C52 91.48(12)
C6 C1 C2 117(2)
C2A C1A C6A 115(2)
C53 P2 C11 101.28(14)
C53 P2 C17 100.63(14)
C11 P2 C17 103.28(14)
C3 C2 C1 122(3)
C3A C2A C1A 124(3)
C55 P3 C23 106.1(6)
C55 P3 C5 104.3(16)
C23 P3 C5 99(2)
C4 C3 C2 120(2)
C55 P3A C5A 96.1(17)
C55 P3A C23 96.5(6)
C5A P3A C23 101(2)
C2A C3A C4A 118(3)
C3 C4 C5 121(3)
C5A C4A C3A 119(3)
C6 C5 C4 115(6)
C6 C5 P3 125(5)
C4 C5 P3 120(3)
C4A C5A C6A 121(5)
C4A C5A P3A 115(3)
C6A C5A P3A 124(5)
C1 C6 C5 124(4)
C5A C6A C1A 122(3)
C8 C7 C12 119.7(4)
C9 C8 C7 120.0(5)
C8 C9 C10 120.6(4)
C9 C10 C11 120.6(4)
C10 C11 C12 117.9(3)
C10 C11 P2 123.4(2)
C12 C11 P2 118.7(3)
C7 C12 C11 121.3(4)
C14 C13 C18 120.4(4)
C13 C14 C15 120.0(4)
C14 C15 C16 120.4(4)
C15 C16 C17 120.8(3)
C16 C17 C18 118.3(3)
C16 C17 P2 123.1(2)
C18 C17 P2 118.2(3)
C17 C18 C13 120.2(4)
C20 C19 C24 120.9(4)
C21 C20 C19 118.8(5)
C20 C21 C22 121.5(5)
C23 C22 C21 120.9(4)
C22 C23 C24 118.2(4)
C22 C23 P3 123.3(4)
C24 C23 P3 118.4(4)
C22 C23 P3A 127.2(4)
C24 C23 P3A 114.6(4)
P3 C23 P3A 4.6(6)
C23 C24 C19 119.5(5)
C26 C25 C30 120.2(4)
C25 C26 C27 119.1(4)
C26 C27 C28 120.7(4)
C29 C28 C27 120.6(4)
C30 C29 C28 116.8(3)
C30 C29 C52 118.8(3)
C28 C29 C52 124.3(3)
C25 C30 C29 122.6(3)
C36 C31 C32 119.3(4)
C31 C32 C33 121.4(4)
C32 C33 C34 120.2(4)
C35 C34 C33 118.0(3)
C35 C34 C49 121.5(3)
C33 C34 C49 120.5(3)
C34 C35 C36 120.4(4)
C31 C36 C35 120.8(4)
C42 C37 C38 119.6(3)
C37 C38 C39 120.6(3)
C40 C39 C38 120.2(3)
C39 C40 C41 118.6(3)
C39 C40 C51 121.2(3)
C41 C40 C51 120.1(3)
C42 C41 C40 120.6(3)
C37 C42 C41 120.3(4)
C44 C43 C48 120.3(4)
C43 C44 C45 119.7(4)
C44 C45 C46 120.6(4)
C47 C46 C45 120.7(4)
C46 C47 C48 117.2(3)
C46 C47 C50 120.5(3)
C48 C47 C50 122.1(3)
C43 C48 C47 121.3(3)
C52 C49 C34 124.2(3)
C52 C49 C51 117.3(2)
C34 C49 C51 118.5(2)
C51 C50 C47 128.9(3)
C51 C50 Ge1 106.5(2)
C47 C50 Ge1 123.40(19)
C50 C51 C40 122.4(2)
C50 C51 C49 117.9(2)
C40 C51 C49 119.7(2)
C49 C52 C29 130.7(2)
C49 C52 Ge1 106.5(2)
C29 C52 Ge1 121.9(2)
C54 C53 P2 172.7(3)
C53 C54 Ge1 173.7(3)
C56 C55 P3 176.2(4)
C56 C55 P3A 175.1(5)
P3 C55 P3A 6.5(7)
C55 C56 Ge1 170.4(3)

loop_
_geom_bond_atom_site_label_1
_geom_bond_atom_site_label_2
_geom_bond_distance
Ge1 C54 1.897(3)
Ge1 C56 1.904(3)
Ge1 C50 1.929(3)
Ge1 C52 1.940(3)
C1 C6 1.34(5)
C1 C2 1.36(4)
C1A C2A 1.39(2)
C1A C6A 1.45(5)
P2 C53 1.774(3)
P2 C11 1.829(3)
P2 C17 1.832(3)
C2 C3 1.36(5)
C2A C3A 1.27(6)
P3 C55 1.738(9)
P3 C23 1.759(11)
P3 C5 1.82(8)
C3 C4 1.30(4)
P3A C55 1.824(10)
P3A C5A 1.85(6)
P3A C23 1.921(13)
C3A C4A 1.51(5)
C4 C5 1.43(7)
C4A C5A 1.32(7)
C5 C6 1.39(7)
C5A C6A 1.34(6)
C7 C8 1.362(7)
C7 C12 1.379(6)
C8 C9 1.358(6)
C9 C10 1.376(5)
C10 C11 1.379(5)
C11 C12 1.380(5)
C13 C14 1.360(6)
C13 C18 1.389(6)
C14 C15 1.367(6)
C15 C16 1.376(5)
C16 C17 1.382(5)
C17 C18 1.388(5)
C19 C20 1.360(7)
C19 C24 1.399(7)
C20 C21 1.350(6)
C21 C22 1.382(6)
C22 C23 1.362(5)
C23 C24 1.395(5)
C25 C26 1.362(5)
C25 C30 1.377(5)
C26 C27 1.373(6)
C27 C28 1.394(5)
C28 C29 1.392(4)
C29 C30 1.379(4)
C29 C52 1.477(4)
C31 C36 1.355(6)
C31 C32 1.359(6)
C32 C33 1.378(5)
C33 C34 1.388(4)
C34 C35 1.386(4)
C34 C49 1.499(4)
C35 C36 1.388(5)
C37 C42 1.368(5)
C37 C38 1.373(6)
C38 C39 1.383(5)
C39 C40 1.382(4)
C40 C41 1.389(4)
C40 C51 1.502(4)
C41 C42 1.378(5)
C43 C44 1.351(5)
C43 C48 1.386(5)
C44 C45 1.363(6)
C45 C46 1.392(5)
C46 C47 1.381(4)
C47 C48 1.390(4)
C47 C50 1.480(4)
C49 C52 1.351(4)
C49 C51 1.517(4)
C50 C51 1.349(4)
C53 C54 1.202(4)
C55 C56 1.194(4)

loop_
_geom_torsion_atom_site_label_1
_geom_torsion_atom_site_label_2
_geom_torsion_atom_site_label_3
_geom_torsion_atom_site_label_4
_geom_torsion
C6 C1 C2 C3 -8(3)
C6A C1A C2A C3A 6(4)
C1 C2 C3 C4 7(4)
C1A C2A C3A C4A -4(5)
C2 C3 C4 C5 -2(5)
C2A C3A C4A C5A -1(5)
C3 C4 C5 C6 -1(7)
C3 C4 C5 P3 -179(3)
C55 P3 C5 C6 -15(6)
C23 P3 C5 C6 94(5)
C55 P3 C5 C4 163(4)
C23 P3 C5 C4 -88(5)
C3A C4A C5A C6A 2(7)
C3A C4A C5A P3A -180(3)
C55 P3A C5A C4A 167(4)
C23 P3A C5A C4A -95(4)
C55 P3A C5A C6A -15(5)
C23 P3A C5A C6A 83(4)
C2 C1 C6 C5 5(5)
C4 C5 C6 C1 -1(7)
P3 C5 C6 C1 177(3)
C4A C5A C6A C1A 0(7)
P3A C5A C6A C1A -178(3)
C2A C1A C6A C5A -4(4)
C12 C7 C8 C9 -0.9(9)
C7 C8 C9 C10 -0.9(7)
C8 C9 C10 C11 1.8(6)
C9 C10 C11 C12 -0.8(5)
C9 C10 C11 P2 -178.2(3)
C53 P2 C11 C10 47.9(3)
C17 P2 C11 C10 -56.0(3)
C53 P2 C11 C12 -129.4(3)
C17 P2 C11 C12 126.7(3)
C8 C7 C12 C11 1.9(8)
C10 C11 C12 C7 -1.0(6)
P2 C11 C12 C7 176.4(4)
C18 C13 C14 C15 -0.2(8)
C13 C14 C15 C16 -0.1(7)
C14 C15 C16 C17 0.5(6)
C15 C16 C17 C18 -0.6(5)
C15 C16 C17 P2 172.0(3)
C53 P2 C17 C16 25.0(3)
C11 P2 C17 C16 129.4(3)
C53 P2 C17 C18 -162.3(3)
C11 P2 C17 C18 -57.9(3)
C16 C17 C18 C13 0.3(6)
P2 C17 C18 C13 -172.7(3)
C14 C13 C18 C17 0.1(7)
C24 C19 C20 C21 3.4(9)
C19 C20 C21 C22 -1.5(9)
C20 C21 C22 C23 -0.4(8)
C21 C22 C23 C24 0.4(7)
C21 C22 C23 P3 -177.1(4)
C21 C22 C23 P3A 179.8(5)
C55 P3 C23 C22 -3.9(6)
C5 P3 C23 C22 -111.7(19)
C55 P3 C23 C24 178.6(3)
C5 P3 C23 C24 70.8(19)
C55 P3 C23 P3A 144(5)
C5 P3 C23 P3A 36(5)
C55 P3A C23 C22 1.2(6)
C5A P3A C23 C22 -96.4(19)
C55 P3A C23 C24 -179.4(3)
C5A P3A C23 C24 83.0(18)
C55 P3A C23 P3 -33(5)
C5A P3A C23 P3 -131(5)
C22 C23 C24 C19 1.4(6)
P3 C23 C24 C19 179.1(4)
P3A C23 C24 C19 -178.1(5)
C20 C19 C24 C23 -3.3(8)
C30 C25 C26 C27 -1.7(7)
C25 C26 C27 C28 0.6(7)
C26 C27 C28 C29 1.5(7)
C27 C28 C29 C30 -2.3(5)
C27 C28 C29 C52 -178.1(4)
C26 C25 C30 C29 0.9(7)
C28 C29 C30 C25 1.1(6)
C52 C29 C30 C25 177.2(4)
C36 C31 C32 C33 -2.0(7)
C31 C32 C33 C34 0.3(6)
C32 C33 C34 C35 1.5(5)
C32 C33 C34 C49 -175.3(3)
C33 C34 C35 C36 -1.6(5)
C49 C34 C35 C36 175.1(3)
C32 C31 C36 C35 1.8(7)
C34 C35 C36 C31 0.0(6)
C42 C37 C38 C39 1.0(6)
C37 C38 C39 C40 -2.3(5)
C38 C39 C40 C41 1.4(5)
C38 C39 C40 C51 -174.8(3)
C39 C40 C41 C42 0.7(5)
C51 C40 C41 C42 177.0(3)
C38 C37 C42 C41 1.1(6)
C40 C41 C42 C37 -2.0(6)
C48 C43 C44 C45 2.9(7)
C43 C44 C45 C46 -0.5(7)
C44 C45 C46 C47 -3.2(7)
C45 C46 C47 C48 4.2(6)
C45 C46 C47 C50 178.4(4)
C44 C43 C48 C47 -1.8(6)
C46 C47 C48 C43 -1.8(5)
C50 C47 C48 C43 -175.9(3)
C35 C34 C49 C52 -56.7(4)
C33 C34 C49 C52 119.9(3)
C35 C34 C49 C51 125.1(3)
C33 C34 C49 C51 -58.2(4)
C46 C47 C50 C51 145.4(3)
C48 C47 C50 C51 -40.7(5)
C46 C47 C50 Ge1 -48.6(4)
C48 C47 C50 Ge1 125.2(3)
C54 Ge1 C50 C51 -115.7(2)
C56 Ge1 C50 C51 121.7(2)
C52 Ge1 C50 C51 -0.9(2)
C54 Ge1 C50 C47 75.6(3)
C56 Ge1 C50 C47 -46.9(3)
C52 Ge1 C50 C47 -169.6(2)
C47 C50 C51 C40 -5.9(5)
Ge1 C50 C51 C40 -173.7(2)
C47 C50 C51 C49 171.8(3)
Ge1 C50 C51 C49 4.0(3)
C39 C40 C51 C50 112.7(4)
C41 C40 C51 C50 -63.5(4)
C39 C40 C51 C49 -64.9(4)
C41 C40 C51 C49 118.9(3)
C52 C49 C51 C50 -6.7(4)
C34 C49 C51 C50 171.6(3)
C52 C49 C51 C40 171.1(3)
C34 C49 C51 C40 -10.6(4)
C34 C49 C52 C29 -4.2(5)
C51 C49 C52 C29 174.0(3)
C34 C49 C52 Ge1 -173.0(2)
C51 C49 C52 Ge1 5.2(3)
C30 C29 C52 C49 156.9(3)
C28 C29 C52 C49 -27.4(5)
C30 C29 C52 Ge1 -35.7(4)
C28 C29 C52 Ge1 140.0(3)
C54 Ge1 C52 C49 121.7(2)
C56 Ge1 C52 C49 -115.5(2)
C50 Ge1 C52 C49 -2.5(2)
C54 Ge1 C52 C29 -48.4(3)
C56 Ge1 C52 C29 74.5(3)
C50 Ge1 C52 C29 -172.5(2)
C11 P2 C53 C54 138(2)
C17 P2 C53 C54 -116(2)
P2 C53 C54 Ge1 64(4)
C56 Ge1 C54 C53 -72(2)
C50 Ge1 C54 C53 164(2)
C52 Ge1 C54 C53 59(2)
C23 P3 C55 C56 75(7)
C5 P3 C55 C56 179(100)
C23 P3 C55 P3A -154(5)
C5 P3 C55 P3A -50(5)
C5A P3A C55 C56 -90(5)
C23 P3A C55 C56 167(5)
C5A P3A C55 P3 125(5)
C23 P3A C55 P3 23(4)
P3 C55 C56 Ge1 -104(7)
P3A C55 C56 Ge1 160(4)
C54 Ge1 C56 C55 -53.2(17)
C50 Ge1 C56 C55 78.3(17)
C52 Ge1 C56 C55 -178.4(16)
